data_8103837
loop_
_publ_author_name
'Alkemper, J.'
'Paulus, H.'
'Fuess, H.'

_publ_section_title
;
 Crystal structure of aluminium dicalcium pentasodium tetrakis(phosphate),
 Na5 Ca2 Al (P O4)4
;
_journal_name_full 'Zeitschrift fuer Kristallographie (149,1979-)'
_journal_page_first 76
_journal_page_last 76
_journal_volume 209
_journal_year 1994
_chemical_formula_sum 'Al Ca2 Na5 O16 P4'
_chemical_name_systematic 'Na5 Ca2 Al (P O4)4'
_space_group_IT_number 9
_symmetry_space_group_name_Hall 'C -2yc'
_symmetry_space_group_name_H-M 'C 1 c 1'
_cell_angle_alpha 90
_cell_angle_beta 119.34
_cell_angle_gamma 90
_cell_formula_units_Z 4
_cell_length_a 11.071
_cell_length_b 13.951
_cell_length_c 10.511
_cell_volume 1415.197
_citation_journal_id_ASTM ZEKRDZ
_cod_data_source_file Alkemper_ZEKRDZ_1994_1609.cif
_cod_data_source_block Al1Ca2Na5O16P4
_cod_original_formula_sum 'Al1 Ca2 Na5 O16 P4'
_cod_database_code 8103837

loop_
_symmetry_equiv_pos_as_xyz
x,y,z
x,-y,z+1/2
x+1/2,y+1/2,z
x+1/2,-y+1/2,z+1/2

loop_
_atom_site_label
_atom_site_type_symbol
_atom_site_fract_x
_atom_site_fract_y
_atom_site_fract_z
_atom_site_occupancy
_atom_site_U_iso_or_equiv
O13 O-2 0.43957 0.35948 0.73685 1 0.0
P4 P+5 0.40121 0.46972 0.71574 1 0.0
Ca2 Ca+2 0.55659 0.10981 0.52888 1 0.0
Na2 Na+1 0.05049 0.37013 0.55782 1 0.0
Na3 Na+1 0.22547 0.49384 0.37143 1 0.0
O12 O-2 0.21822 0.31706 0.24272 1 0.0
O4 O-2 0.24588 0.02421 0.61561 1 0.0
P1 P+5 0.40106 0.04457 0.70951 1 0.0
O11 O-2 0.25058 0.14396 0.31888 1 0.0
O5 O-2 0.21449 0.2512 0.73104 1 0.0
O16 O-2 0.24559 0.47962 0.6173 1 0.0
O1 O-2 0.42678 0.15462 0.70318 1 0.0
O9 O-2 0.22095 0.26802 0.47708 1 0.0
O10 O-2 0.43735 0.26279 0.45932 1 0.0
Na4 Na+1 0.43518 0.32164 0.22375 1 0.0
O2 O-2 0.48579 -0.00221 0.64875 1 0.0
O8 O-2 0.17363 0.16647 0.91562 1 0.0
P3 P+5 0.27911 0.24743 0.36948 1 0.0
O6 O-2 0.3976 0.25729 0.99761 1 0.0
Al1 Al+3 0.33333 0.25918 0.66666 1 0.0
O14 O-2 0.48544 0.51311 0.65086 1 0.0
Na1 Na+1 0.05685 0.12977 0.51397 1 0.0
O3 O-2 0.45335 0.01849 0.868 1 0.0
O7 O-2 0.17242 0.34657 0.90609 1 0.0
O15 O-2 0.44744 0.51159 0.86605 1 0.0
Na5 Na+1 0.24147 0.01521 0.88185 1 0.0
Ca1 Ca+2 0.09333 0.10794 0.07272 1 0.0
P2 P+5 0.24174 0.25565 0.89447 1 0.0
